data_8105591
loop_
_publ_author_name
'Dorovatovskii, Pavel V.'
'Sadigova, Nurlana D.'
'Huseynzada, Alakbar E.'
'Hajiyeva, Sarvinaz F.'
'C\'ardenas, Alejandro'
'Cisterna, Jonathan'
'Brito, Iv\'an'

_publ_section_title
;
 Crystal structure of dimethyl
 (3aS,6R,6aS,7S)-2-pivaloyl-2,3-dihydro-1H,6H,7H-3a,6:7,9a-diepoxybenzo[de]isoquinoline-3a1,6a-dicarboxylate,
 C21H25NO8
;
_journal_issue 2
_journal_name_full 'Zeitschrift f\"ur Kristallographie - New Crystal Structures'
_journal_page_first 205
_journal_page_last 207
_journal_paper_doi 10.1515/ncrs-2018-0192
_journal_volume 234
_journal_year 2019
_chemical_formula_moiety 'C21 H25 N O8'
_chemical_formula_sum 'C21 H25 N O8'
_chemical_formula_weight 419.42
_space_group_crystal_system monoclinic
_space_group_IT_number 14
_space_group_name_Hall '-P 2yn'
_space_group_name_H-M_alt 'P 1 21/n 1'
_atom_sites_solution_hydrogens geom
_cell_angle_alpha 90
_cell_angle_beta 118.19(3)
_cell_angle_gamma 90
_cell_formula_units_Z 4
_cell_length_a 12.905(3)
_cell_length_b 13.370(3)
_cell_length_c 13.090(3)
_cell_measurement_temperature 100(2)
_cell_volume 1990.7(10)
_computing_structure_refinement 'SHELXL-2016/6 (Sheldrick, 2016)'
_diffrn_ambient_temperature 100(2)
_diffrn_measured_fraction_theta_full 0.969
_diffrn_measured_fraction_theta_max 0.912
_diffrn_measurement_device_type 'Synchrotron Radiation '
_diffrn_radiation_type 'Synchrotron Radiation'
_diffrn_radiation_wavelength 0.9699
_diffrn_reflns_av_R_equivalents 0.0742
_diffrn_reflns_av_unetI/netI 0.0748
_diffrn_reflns_Laue_measured_fraction_full 0.969
_diffrn_reflns_Laue_measured_fraction_max 0.912
_diffrn_reflns_limit_h_max 14
_diffrn_reflns_limit_h_min -14
_diffrn_reflns_limit_k_max 17
_diffrn_reflns_limit_k_min -16
_diffrn_reflns_limit_l_max 16
_diffrn_reflns_limit_l_min -16
_diffrn_reflns_number 21424
_diffrn_reflns_point_group_measured_fraction_full 0.969
_diffrn_reflns_point_group_measured_fraction_max 0.912
_diffrn_reflns_theta_full 35.587
_diffrn_reflns_theta_max 38.508
_diffrn_reflns_theta_min 4.160
_exptl_absorpt_coefficient_mu 0.252
_exptl_crystal_density_diffrn 1.400
_exptl_crystal_F_000 888
_exptl_crystal_size_max 0.200
_exptl_crystal_size_mid 0.200
_exptl_crystal_size_min 0.100
_refine_diff_density_max 0.386
_refine_diff_density_min -0.491
_refine_diff_density_rms 0.094
_refine_ls_extinction_coef 0.018(2)
_refine_ls_extinction_expression Fc^*^=kFc[1+0.001xFc^2^\l^3^/sin(2\q)]^-1/4^
_refine_ls_extinction_method 'SHELXL-2016/6 (Sheldrick 2016)'
_refine_ls_goodness_of_fit_ref 1.362
_refine_ls_hydrogen_treatment constr
_refine_ls_matrix_type full
_refine_ls_number_parameters 277
_refine_ls_number_reflns 4031
_refine_ls_number_restraints 0
_refine_ls_restrained_S_all 1.362
_refine_ls_R_factor_all 0.0959
_refine_ls_R_factor_gt 0.0629
_refine_ls_shift/su_max 0.000
_refine_ls_shift/su_mean 0.000
_refine_ls_structure_factor_coef Fsqd
_refine_ls_weighting_details 'w=1/[\s^2^(Fo^2^)+(0.0690P)^2^+0.6000P] where P=(Fo^2^+2Fc^2^)/3'
_refine_ls_weighting_scheme calc
_refine_ls_wR_factor_gt 0.1545
_refine_ls_wR_factor_ref 0.1966
_reflns_Friedel_coverage 0.000
_reflns_Friedel_fraction_full .
_reflns_Friedel_fraction_max .
_reflns_number_gt 2857
_reflns_number_total 4031
_reflns_threshold_expression 'I > 2\s(I)'
_cod_data_source_file suppl_ncrs-2018-0192_suppl.cif
_cod_data_source_block ek13
_cod_original_cell_volume 1990.5(8)
_cod_database_code 8105591
_shelx_space_group_comment
;
The symmetry employed for this shelxl refinement is uniquely defined
by the following loop, which should always be used as a source of
symmetry information in preference to the above space-group names.
They are only intended as comments.
;
_shelx_estimated_absorpt_t_max 0.975
_shelx_estimated_absorpt_t_min 0.951
_olex2_refinement_description
;
1. Others
 Fixed Uiso: H1A(0.032) H1B(0.032) H3A(0.033) H3B(0.033) H4(0.035) H5(0.037)
 H6(0.034) H7(0.033) H8(0.031) H9(0.03) H12A(0.063) H12B(0.063) H12C(0.063)
 H13A(0.056) H13B(0.056) H13C(0.056) H14A(0.069) H14B(0.069) H14C(0.069)
 H16A(0.058) H16B(0.058) H16C(0.058) H18A(0.051) H18B(0.051) H18C(0.051)
 Fixed X: H1A(0.59513) H1B(0.607045) H3A(0.463968) H3B(0.381142) H4(0.526204)
 H5(0.627273) H6(0.645004) H7(0.78047) H8(0.947277) H9(0.85488) H12A(0.272911)
 H12B(0.158281) H12C(0.281257) H13A(0.199281) H13B(0.07215) H13C(0.128905)
 H14A(0.108058) H14B(0.05133) H14C(0.166119) H16A(0.969886) H16B(1.036385)
 H16C(0.973921) H18A(0.654694) H18B(0.784086) H18C(0.692729)
 Fixed Y: H1A(0.420758) H1B(0.54019) H3A(0.64092) H3B(0.576736) H4(0.739848)
 H5(0.676562) H6(0.487444) H7(0.361709) H8(0.401213) H9(0.476216)
 H12A(0.248818) H12B(0.214061) H12C(0.22531) H13A(0.349841) H13B(0.336168)
 H13C(0.445317) H14A(0.475482) H14B(0.367574) H14C(0.400875) H16A(0.705079)
 H16B(0.672011) H16C(0.779088) H18A(0.876343) H18B(0.829329) H18C(0.801415)
 Fixed Z: H1A(0.4829) H1B(0.491118) H3A(0.308017) H3B(0.195366) H4(0.148393)
 H5(0.041309) H6(0.068482) H7(0.257709) H8(0.460299) H9(0.571544)
 H12A(0.099988) H12B(0.107969) H12C(0.223532) H13A(0.312616) H13B(0.20291)
 H13C(0.238635) H14A(0.044112) H14B(-0.001534) H14C(-0.010054) H16A(0.205033)
 H16B(0.338315) H16C(0.302933) H18A(0.425467) H18B(0.486658) H18C(0.53261)
;

loop_
_space_group_symop_operation_xyz
'x, y, z'
'-x+1/2, y+1/2, -z+1/2'
'-x, -y, -z'
'x-1/2, -y-1/2, z-1/2'

loop_
_atom_site_label
_atom_site_type_symbol
_atom_site_fract_x
_atom_site_fract_y
_atom_site_fract_z
_atom_site_U_iso_or_equiv
_atom_site_adp_type
_atom_site_occupancy
_atom_site_site_symmetry_order
_atom_site_calc_flag
_atom_site_refinement_flags_posn
_atom_site_refinement_flags_adp
_atom_site_refinement_flags_occupancy
_atom_site_disorder_assembly
_atom_site_disorder_group
O1 O 0.53895(17) 0.50371(13) 0.14659(14) 0.0272(5) Uani 1 1 d . . . . .
O2 O 0.66863(17) 0.39465(12) 0.32594(14) 0.0272(5) Uani 1 1 d . . . . .
O3 O 0.41410(18) 0.34009(12) 0.36896(15) 0.0320(5) Uani 1 1 d . . . . .
O4 O 0.30855(18) 0.42559(13) 0.19913(15) 0.0327(5) Uani 1 1 d . . . . .
O5 O 0.92773(19) 0.51245(14) 0.25445(17) 0.0359(5) Uani 1 1 d . . . . .
O6 O 0.86050(18) 0.66528(13) 0.26739(17) 0.0347(5) Uani 1 1 d . . . . .
O7 O 0.84057(18) 0.66491(13) 0.47755(16) 0.0360(6) Uani 1 1 d . . . . .
O8 O 0.65940(17) 0.73253(12) 0.38401(14) 0.0288(5) Uani 1 1 d . . . . .
C1 C 0.5929(3) 0.48200(19) 0.4394(2) 0.0269(7) Uani 1 1 d . . . . .
H1A H 0.595130 0.420758 0.482900 0.032 Uiso 1 1 calc R U . . .
H1B H 0.607045 0.540190 0.491118 0.032 Uiso 1 1 calc R U . . .
N2 N 0.4770(2) 0.49140(15) 0.33724(18) 0.0258(6) Uani 1 1 d . . . . .
C3 C 0.4601(3) 0.57971(18) 0.2638(2) 0.0276(7) Uani 1 1 d . . . . .
H3A H 0.463968 0.640920 0.308017 0.033 Uiso 1 1 calc R U . . .
H3B H 0.381142 0.576736 0.195366 0.033 Uiso 1 1 calc R U . . .
C3A C 0.5521(3) 0.58553(18) 0.2237(2) 0.0248(6) Uani 1 1 d . . . . .
C4 C 0.5559(3) 0.67432(19) 0.1512(2) 0.0289(7) Uani 1 1 d . . . . .
H4 H 0.526204 0.739848 0.148393 0.035 Uiso 1 1 calc R U . . .
C5 C 0.6094(3) 0.6401(2) 0.0933(2) 0.0306(7) Uani 1 1 d . . . . .
H5 H 0.627273 0.676562 0.041309 0.037 Uiso 1 1 calc R U . . .
C6 C 0.6365(3) 0.5299(2) 0.1269(2) 0.0283(7) Uani 1 1 d . . . . .
H6 H 0.645004 0.487444 0.068482 0.034 Uiso 1 1 calc R U . . .
C6A C 0.7430(3) 0.52286(18) 0.2548(2) 0.0249(6) Uani 1 1 d . . . . .
C7 C 0.7680(3) 0.41286(18) 0.3066(2) 0.0277(7) Uani 1 1 d . . . . .
H7 H 0.780470 0.361709 0.257709 0.033 Uiso 1 1 calc R U . . .
C8 C 0.8675(3) 0.42068(17) 0.4315(2) 0.0262(6) Uani 1 1 d . . . . .
H8 H 0.947277 0.401213 0.460299 0.031 Uiso 1 1 calc R U . . .
C9 C 0.8177(3) 0.46082(17) 0.4912(2) 0.0249(6) Uani 1 1 d . . . . .
H9 H 0.854880 0.476216 0.571544 0.030 Uiso 1 1 calc R U . . .
C9A C 0.6887(3) 0.47681(17) 0.4033(2) 0.0235(6) Uani 1 1 d . . . . .
C9B C 0.6833(2) 0.56946(17) 0.3239(2) 0.0234(6) Uani 1 1 d . . . . .
C10 C 0.4013(3) 0.41226(18) 0.3062(2) 0.0253(6) Uani 1 1 d . . . . .
C11 C 0.2027(3) 0.3614(2) 0.1565(2) 0.0298(7) Uani 1 1 d . . . . .
C12 C 0.2313(3) 0.2527(2) 0.1461(3) 0.0422(8) Uani 1 1 d . . . . .
H12A H 0.272911 0.248818 0.099988 0.063 Uiso 1 1 calc R U . . .
H12B H 0.158281 0.214061 0.107969 0.063 Uiso 1 1 calc R U . . .
H12C H 0.281257 0.225310 0.223532 0.063 Uiso 1 1 calc R U . . .
C13 C 0.1456(3) 0.3743(2) 0.2347(3) 0.0371(8) Uani 1 1 d . . . . .
H13A H 0.199281 0.349841 0.312616 0.056 Uiso 1 1 calc R U . . .
H13B H 0.072150 0.336168 0.202910 0.056 Uiso 1 1 calc R U . . .
H13C H 0.128905 0.445317 0.238635 0.056 Uiso 1 1 calc R U . . .
C14 C 0.1251(3) 0.4053(3) 0.0365(3) 0.0463(9) Uani 1 1 d . . . . .
H14A H 0.108058 0.475482 0.044112 0.069 Uiso 1 1 calc R U . . .
H14B H 0.051330 0.367574 -0.001534 0.069 Uiso 1 1 calc R U . . .
H14C H 0.166119 0.400875 -0.010054 0.069 Uiso 1 1 calc R U . . .
C15 C 0.8531(3) 0.56548(19) 0.2600(2) 0.0280(7) Uani 1 1 d . . . . .
C16 C 0.9690(3) 0.7089(2) 0.2794(3) 0.0386(8) Uani 1 1 d . . . . .
H16A H 0.969886 0.705079 0.205033 0.058 Uiso 1 1 calc R U . . .
H16B H 1.036385 0.672011 0.338315 0.058 Uiso 1 1 calc R U . . .
H16C H 0.973921 0.779088 0.302933 0.058 Uiso 1 1 calc R U . . .
C17 C 0.7392(3) 0.65990(17) 0.4019(2) 0.0247(6) Uani 1 1 d . . . . .
C18 C 0.7011(3) 0.81678(19) 0.4637(2) 0.0343(7) Uani 1 1 d . . . . .
H18A H 0.654694 0.876343 0.425467 0.051 Uiso 1 1 calc R U . . .
H18B H 0.784086 0.829329 0.486658 0.051 Uiso 1 1 calc R U . . .
H18C H 0.692729 0.801415 0.532610 0.051 Uiso 1 1 calc R U . . .

loop_
_atom_site_aniso_label
_atom_site_aniso_U_11
_atom_site_aniso_U_22
_atom_site_aniso_U_33
_atom_site_aniso_U_23
_atom_site_aniso_U_13
_atom_site_aniso_U_12
O1 0.0332(12) 0.0234(9) 0.0219(9) -0.0034(7) 0.0103(8) -0.0021(8)
O2 0.0390(13) 0.0173(9) 0.0251(9) -0.0043(7) 0.0148(9) -0.0043(8)
O3 0.0457(14) 0.0208(9) 0.0311(10) 0.0027(7) 0.0195(10) -0.0016(9)
O4 0.0363(13) 0.0305(10) 0.0257(9) 0.0006(8) 0.0099(9) -0.0084(9)
O5 0.0372(14) 0.0355(11) 0.0380(11) -0.0050(8) 0.0202(10) 0.0020(10)
O6 0.0347(13) 0.0240(10) 0.0455(12) 0.0104(8) 0.0190(10) 0.0001(9)
O7 0.0363(14) 0.0233(10) 0.0358(11) -0.0051(8) 0.0066(10) 0.0010(9)
O8 0.0337(13) 0.0192(9) 0.0291(9) -0.0034(7) 0.0110(9) 0.0039(8)
C1 0.0330(18) 0.0233(12) 0.0222(12) 0.0009(10) 0.0112(12) 0.0018(12)
N2 0.0303(15) 0.0210(11) 0.0228(10) 0.0018(8) 0.0099(10) -0.0016(10)
C3 0.0348(18) 0.0192(12) 0.0259(13) 0.0029(10) 0.0120(13) 0.0017(12)
C3A 0.0333(18) 0.0206(12) 0.0208(12) -0.0007(9) 0.0129(12) 0.0020(11)
C4 0.0340(18) 0.0232(13) 0.0230(12) 0.0036(10) 0.0082(12) 0.0015(12)
C5 0.0324(18) 0.0333(14) 0.0212(12) 0.0071(11) 0.0085(12) 0.0019(13)
C6 0.0327(19) 0.0315(14) 0.0208(12) -0.0006(10) 0.0127(12) -0.0028(13)
C6A 0.0311(17) 0.0207(12) 0.0204(12) -0.0005(9) 0.0100(11) -0.0014(11)
C7 0.0381(19) 0.0209(12) 0.0256(13) -0.0023(10) 0.0162(13) -0.0003(12)
C8 0.0320(17) 0.0173(12) 0.0249(12) 0.0017(9) 0.0099(12) 0.0008(11)
C9 0.0319(17) 0.0184(12) 0.0205(12) 0.0015(9) 0.0090(12) 0.0013(11)
C9A 0.0322(17) 0.0168(12) 0.0199(11) -0.0016(9) 0.0111(11) 0.0015(11)
C9B 0.0297(17) 0.0176(12) 0.0202(12) -0.0001(9) 0.0096(12) 0.0014(11)
C10 0.0305(17) 0.0227(12) 0.0255(13) -0.0026(10) 0.0155(12) -0.0011(11)
C11 0.0282(18) 0.0302(14) 0.0295(13) -0.0067(11) 0.0124(12) -0.0082(12)
C12 0.044(2) 0.0342(16) 0.0511(18) -0.0173(14) 0.0245(16) -0.0077(15)
C13 0.039(2) 0.0358(16) 0.0412(16) -0.0073(13) 0.0226(15) -0.0062(14)
C14 0.042(2) 0.054(2) 0.0340(16) -0.0005(14) 0.0114(15) -0.0102(16)
C15 0.0394(19) 0.0256(13) 0.0173(12) 0.0016(10) 0.0120(12) 0.0008(13)
C16 0.0327(19) 0.0325(15) 0.0471(17) 0.0137(13) 0.0159(15) -0.0032(14)
C17 0.0323(18) 0.0189(12) 0.0202(12) 0.0029(9) 0.0103(12) 0.0001(11)
C18 0.047(2) 0.0200(13) 0.0314(14) -0.0052(10) 0.0152(14) 0.0026(13)

loop_
_atom_type_symbol
_atom_type_description
_atom_type_scat_dispersion_real
_atom_type_scat_dispersion_imag
_atom_type_scat_source
C C 0.0070 0.0030 'International Tables Vol C Tables 4.2.6.8 and 6.1.1.4'
H H 0.0000 0.0000 'International Tables Vol C Tables 4.2.6.8 and 6.1.1.4'
N N 0.0130 0.0070 'International Tables Vol C Tables 4.2.6.8 and 6.1.1.4'
O O 0.0210 0.0120 'International Tables Vol C Tables 4.2.6.8 and 6.1.1.4'

loop_
_geom_angle_atom_site_label_1
_geom_angle_atom_site_label_2
_geom_angle_atom_site_label_3
_geom_angle
_geom_angle_site_symmetry_1
_geom_angle_site_symmetry_3
C6 O1 C3A 96.68(19) . .
C9A O2 C7 96.65(19) . .
C10 O4 C11 121.3(2) . .
C15 O6 C16 116.1(2) . .
C17 O8 C18 116.0(2) . .
H1A C1 H1B 108.1 . .
N2 C1 H1A 109.6 . .
N2 C1 H1B 109.6 . .
N2 C1 C9A 110.5(2) . .
C9A C1 H1A 109.6 . .
C9A C1 H1B 109.6 . .
C1 N2 C3 115.9(2) . .
C10 N2 C1 118.9(2) . .
C10 N2 C3 124.2(2) . .
N2 C3 H3A 109.3 . .
N2 C3 H3B 109.3 . .
N2 C3 C3A 111.7(2) . .
H3A C3 H3B 107.9 . .
C3A C3 H3A 109.3 . .
C3A C3 H3B 109.3 . .
O1 C3A C3 110.6(2) . .
O1 C3A C4 100.42(18) . .
O1 C3A C9B 101.7(2) . .
C3 C3A C4 121.0(2) . .
C3 C3A C9B 114.3(2) . .
C4 C3A C9B 106.4(2) . .
C3A C4 H4 127.3 . .
C5 C4 C3A 105.3(2) . .
C5 C4 H4 127.3 . .
C4 C5 H5 126.9 . .
C4 C5 C6 106.1(2) . .
C6 C5 H5 126.9 . .
O1 C6 C5 100.7(2) . .
O1 C6 H6 114.8 . .
O1 C6 C6A 101.01(19) . .
C5 C6 H6 114.8 . .
C5 C6 C6A 109.1(2) . .
C6A C6 H6 114.8 . .
C7 C6A C6 113.9(2) . .
C9B C6A C6 99.7(2) . .
C9B C6A C7 100.27(19) . .
C15 C6A C6 110.7(2) . .
C15 C6A C7 109.5(2) . .
C15 C6A C9B 122.3(2) . .
O2 C7 C6A 102.3(2) . .
O2 C7 H7 115.0 . .
O2 C7 C8 101.0(2) . .
C6A C7 H7 115.0 . .
C8 C7 C6A 106.94(19) . .
C8 C7 H7 115.0 . .
C7 C8 H8 127.5 . .
C9 C8 C7 105.0(2) . .
C9 C8 H8 127.5 . .
C8 C9 H9 127.2 . .
C8 C9 C9A 105.7(2) . .
C9A C9 H9 127.2 . .
O2 C9A C1 110.7(2) . .
O2 C9A C9 101.2(2) . .
O2 C9A C9B 101.37(18) . .
C1 C9A C9 122.0(2) . .
C1 C9A C9B 112.0(2) . .
C9 C9A C9B 107.2(2) . .
C6A C9B C3A 101.49(19) . .
C6A C9B C9A 100.65(18) . .
C9A C9B C3A 110.1(2) . .
C17 C9B C3A 115.3(2) . .
C17 C9B C6A 119.7(2) . .
C17 C9B C9A 108.53(18) . .
O3 C10 O4 124.7(2) . .
O3 C10 N2 124.0(2) . .
O4 C10 N2 111.3(2) . .
O4 C11 C12 111.5(2) . .
O4 C11 C13 109.5(2) . .
O4 C11 C14 101.8(2) . .
C13 C11 C12 112.5(2) . .
C14 C11 C12 110.1(2) . .
C14 C11 C13 110.9(3) . .
C11 C12 H12A 109.5 . .
C11 C12 H12B 109.5 . .
C11 C12 H12C 109.5 . .
H12A C12 H12B 109.5 . .
H12A C12 H12C 109.5 . .
H12B C12 H12C 109.5 . .
C11 C13 H13A 109.5 . .
C11 C13 H13B 109.5 . .
C11 C13 H13C 109.5 . .
H13A C13 H13B 109.5 . .
H13A C13 H13C 109.5 . .
H13B C13 H13C 109.5 . .
C11 C14 H14A 109.5 . .
C11 C14 H14B 109.5 . .
C11 C14 H14C 109.5 . .
H14A C14 H14B 109.5 . .
H14A C14 H14C 109.5 . .
H14B C14 H14C 109.5 . .
O5 C15 O6 123.4(3) . .
O5 C15 C6A 122.1(2) . .
O6 C15 C6A 114.5(2) . .
O6 C16 H16A 109.5 . .
O6 C16 H16B 109.5 . .
O6 C16 H16C 109.5 . .
H16A C16 H16B 109.5 . .
H16A C16 H16C 109.5 . .
H16B C16 H16C 109.5 . .
O7 C17 O8 122.7(2) . .
O7 C17 C9B 125.2(2) . .
O8 C17 C9B 111.9(2) . .
O8 C18 H18A 109.5 . .
O8 C18 H18B 109.5 . .
O8 C18 H18C 109.5 . .
H18A C18 H18B 109.5 . .
H18A C18 H18C 109.5 . .
H18B C18 H18C 109.5 . .

loop_
_geom_bond_atom_site_label_1
_geom_bond_atom_site_label_2
_geom_bond_distance
_geom_bond_site_symmetry_2
O1 C3A 1.443(3) .
O1 C6 1.442(3) .
O2 C7 1.441(4) .
O2 C9A 1.432(3) .
O3 C10 1.227(3) .
O4 C10 1.357(3) .
O4 C11 1.481(3) .
O5 C15 1.225(3) .
O6 C15 1.338(3) .
O6 C16 1.456(4) .
O7 C17 1.213(3) .
O8 C17 1.353(3) .
O8 C18 1.455(3) .
C1 H1A 0.9900 .
C1 H1B 0.9900 .
C1 N2 1.467(3) .
C1 C9A 1.519(4) .
N2 C3 1.472(3) .
N2 C10 1.365(3) .
C3 H3A 0.9900 .
C3 H3B 0.9900 .
C3 C3A 1.510(4) .
C3A C4 1.535(3) .
C3A C9B 1.592(4) .
C4 H4 0.9500 .
C4 C5 1.325(4) .
C5 H5 0.9500 .
C5 C6 1.530(4) .
C6 H6 1.0000 .
C6 C6A 1.589(4) .
C6A C7 1.587(3) .
C6A C9B 1.568(4) .
C6A C15 1.503(4) .
C7 H7 1.0000 .
C7 C8 1.533(4) .
C8 H8 0.9500 .
C8 C9 1.336(4) .
C9 H9 0.9500 .
C9 C9A 1.527(4) .
C9A C9B 1.597(3) .
C9B C17 1.526(3) .
C11 C12 1.522(4) .
C11 C13 1.526(4) .
C11 C14 1.525(4) .
C12 H12A 0.9800 .
C12 H12B 0.9800 .
C12 H12C 0.9800 .
C13 H13A 0.9800 .
C13 H13B 0.9800 .
C13 H13C 0.9800 .
C14 H14A 0.9800 .
C14 H14B 0.9800 .
C14 H14C 0.9800 .
C16 H16A 0.9800 .
C16 H16B 0.9800 .
C16 H16C 0.9800 .
C18 H18A 0.9800 .
C18 H18B 0.9800 .
C18 H18C 0.9800 .

loop_
_geom_torsion_atom_site_label_1
_geom_torsion_atom_site_label_2
_geom_torsion_atom_site_label_3
_geom_torsion_atom_site_label_4
_geom_torsion
_geom_torsion_site_symmetry_1
_geom_torsion_site_symmetry_2
_geom_torsion_site_symmetry_3
_geom_torsion_site_symmetry_4
O1 C3A C4 C5 -33.7(3) . . . .
O1 C3A C9B C6A 31.6(2) . . . .
O1 C3A C9B C9A -74.4(2) . . . .
O1 C3A C9B C17 162.5(2) . . . .
O1 C6 C6A C7 66.4(3) . . . .
O1 C6 C6A C9B -39.5(2) . . . .
O1 C6 C6A C15 -169.7(2) . . . .
O2 C7 C8 C9 -32.7(2) . . . .
O2 C9A C9B C3A 70.1(2) . . . .
O2 C9A C9B C6A -36.4(2) . . . .
O2 C9A C9B C17 -162.9(2) . . . .
C1 N2 C3 C3A 55.7(3) . . . .
C1 N2 C10 O3 13.9(4) . . . .
C1 N2 C10 O4 -168.3(2) . . . .
C1 C9A C9B C3A -47.9(3) . . . .
C1 C9A C9B C6A -154.5(2) . . . .
C1 C9A C9B C17 79.1(3) . . . .
N2 C1 C9A O2 -57.7(2) . . . .
N2 C1 C9A C9 -176.4(2) . . . .
N2 C1 C9A C9B 54.6(3) . . . .
N2 C3 C3A O1 66.3(3) . . . .
N2 C3 C3A C4 -176.8(2) . . . .
N2 C3 C3A C9B -47.7(3) . . . .
C3 N2 C10 O3 -177.9(3) . . . .
C3 N2 C10 O4 -0.1(4) . . . .
C3 C3A C4 C5 -155.6(2) . . . .
C3 C3A C9B C6A 150.8(2) . . . .
C3 C3A C9B C9A 44.8(3) . . . .
C3 C3A C9B C17 -78.4(3) . . . .
C3A O1 C6 C5 -51.0(2) . . . .
C3A O1 C6 C6A 61.1(2) . . . .
C3A C4 C5 C6 1.3(3) . . . .
C3A C9B C17 O7 -174.6(3) . . . .
C3A C9B C17 O8 10.8(3) . . . .
C4 C3A C9B C6A -73.1(2) . . . .
C4 C3A C9B C9A -179.05(19) . . . .
C4 C3A C9B C17 57.8(3) . . . .
C4 C5 C6 O1 31.6(3) . . . .
C4 C5 C6 C6A -74.1(3) . . . .
C5 C6 C6A C7 171.9(2) . . . .
C5 C6 C6A C9B 66.0(3) . . . .
C5 C6 C6A C15 -64.2(3) . . . .
C6 O1 C3A C3 -179.3(2) . . . .
C6 O1 C3A C4 51.7(2) . . . .
C6 O1 C3A C9B -57.6(2) . . . .
C6 C6A C7 O2 -71.1(3) . . . .
C6 C6A C7 C8 -176.8(2) . . . .
C6 C6A C9B C3A 4.5(2) . . . .
C6 C6A C9B C9A 117.7(2) . . . .
C6 C6A C9B C17 -123.6(2) . . . .
C6 C6A C15 O5 -97.0(3) . . . .
C6 C6A C15 O6 81.0(3) . . . .
C6A C7 C8 C9 74.0(3) . . . .
C6A C9B C17 O7 -53.1(3) . . . .
C6A C9B C17 O8 132.3(2) . . . .
C7 O2 C9A C1 178.13(19) . . . .
C7 O2 C9A C9 -51.2(2) . . . .
C7 O2 C9A C9B 59.1(2) . . . .
C7 C6A C9B C3A -112.2(2) . . . .
C7 C6A C9B C9A 1.1(2) . . . .
C7 C6A C9B C17 119.7(2) . . . .
C7 C6A C15 O5 29.4(3) . . . .
C7 C6A C15 O6 -152.6(2) . . . .
C7 C8 C9 C9A 0.3(3) . . . .
C8 C9 C9A O2 32.4(2) . . . .
C8 C9 C9A C1 155.6(2) . . . .
C8 C9 C9A C9B -73.4(2) . . . .
C9 C9A C9B C3A 175.71(19) . . . .
C9 C9A C9B C6A 69.2(2) . . . .
C9 C9A C9B C17 -57.3(3) . . . .
C9A O2 C7 C6A -58.9(2) . . . .
C9A O2 C7 C8 51.3(2) . . . .
C9A C1 N2 C3 -59.5(3) . . . .
C9A C1 N2 C10 109.6(3) . . . .
C9A C9B C17 O7 61.4(3) . . . .
C9A C9B C17 O8 -113.2(2) . . . .
C9B C3A C4 C5 71.8(3) . . . .
C9B C6A C7 O2 34.4(2) . . . .
C9B C6A C7 C8 -71.3(3) . . . .
C9B C6A C15 O5 146.1(2) . . . .
C9B C6A C15 O6 -35.9(3) . . . .
C10 O4 C11 C12 -63.4(3) . . . .
C10 O4 C11 C13 61.8(3) . . . .
C10 O4 C11 C14 179.3(2) . . . .
C10 N2 C3 C3A -112.8(3) . . . .
C11 O4 C10 O3 11.0(4) . . . .
C11 O4 C10 N2 -166.8(2) . . . .
C15 C6A C7 O2 164.31(19) . . . .
C15 C6A C7 C8 58.6(3) . . . .
C15 C6A C9B C3A 126.7(2) . . . .
C15 C6A C9B C9A -120.1(2) . . . .
C15 C6A C9B C17 -1.4(3) . . . .
C16 O6 C15 O5 -5.5(4) . . . .
C16 O6 C15 C6A 176.6(2) . . . .
C18 O8 C17 O7 -1.9(4) . . . .
C18 O8 C17 C9B 172.9(2) . . . .
